data_4313413
loop_
_publ_author_name
'Zhaofu Fei'
'Rosario Scopelliti'
'Paul J. Dyson'

_publ_contact_author_address
;
Facult\'e des sciences de base
Institut de Chimie Mol\'eculaire et Biologique
EPFL-BCH
CH-1015 Lausanne
Switzerland 
;
_publ_contact_author_email paul.dyson@epfl.ch
_publ_contact_author_fax '+41 21 69 39885'
_publ_contact_author_name 'Paul J. Dyson'
_publ_contact_author_phone '+41 21 69 39854'
_publ_section_title
;
 Understanding Structure Does Not Always Explain Reactivity: A
 Phosphinoamide Anion Reacts as an Iminophosphide Anion
;
_journal_name_full 'Inorganic Chemistry'
_journal_page_first 2125
_journal_page_last 2130
_journal_paper_doi 10.1021/ic0262841
_journal_volume 42
_journal_year 2003
_chemical_formula_sum 'C31 H24 N2 P2'
_chemical_formula_weight 486.46
_chemical_name_systematic
; 
 ? 
;
_space_group_IT_number 15
_symmetry_cell_setting monoclinic
_symmetry_space_group_name_Hall '-C 2yc'
_symmetry_space_group_name_H-M 'C 1 2/c 1'
_atom_sites_solution_hydrogens geom
_atom_sites_solution_primary direct
_atom_sites_solution_secondary difmap
_audit_creation_method SHELXL-97
_cell_angle_alpha 90.00
_cell_angle_beta 93.72(3)
_cell_angle_gamma 90.00
_cell_formula_units_Z 8
_cell_length_a 16.144(6)
_cell_length_b 12.158(7)
_cell_length_c 25.886(11)
_cell_measurement_reflns_used 513
_cell_measurement_temperature 293(2)
_cell_measurement_theta_max 16.62675
_cell_measurement_theta_min 2.1641
_cell_volume 5070(4)
_computing_cell_refinement 'Oxford Diffraction CrysAlis RED'
_computing_data_collection 'marresearch, mar345'
_computing_data_reduction 'Oxford Diffraction CrysAlis RED'
_computing_molecular_graphics 'Bruker SHELXTL'
_computing_publication_material 'Bruker SHELXTL'
_computing_structure_refinement 'SHELXL-97 (Sheldrick, 1997)'
_computing_structure_solution 'SHELXS-97 (Sheldrick, 1990)'
_diffrn_ambient_temperature 293(2)
_diffrn_measured_fraction_theta_full 0.996
_diffrn_measured_fraction_theta_max 0.996
_diffrn_measurement_device_type 'marresearch mar345 IPDS'
_diffrn_measurement_method '60 images with deltaphi = 3 deg. and exp. time = 180 sec.'
_diffrn_radiation_monochromator graphite
_diffrn_radiation_source 'fine-focus sealed tube'
_diffrn_radiation_type MoK\a
_diffrn_radiation_wavelength 0.71070
_diffrn_reflns_av_R_equivalents 0.1502
_diffrn_reflns_av_sigmaI/netI 0.1676
_diffrn_reflns_limit_h_max 19
_diffrn_reflns_limit_h_min -18
_diffrn_reflns_limit_k_max 14
_diffrn_reflns_limit_k_min -14
_diffrn_reflns_limit_l_max 30
_diffrn_reflns_limit_l_min -30
_diffrn_reflns_number 14205
_diffrn_reflns_theta_full 25.02
_diffrn_reflns_theta_max 25.02
_diffrn_reflns_theta_min 3.22
_exptl_absorpt_coefficient_mu 0.194
_exptl_absorpt_correction_T_max 0.6910
_exptl_absorpt_correction_T_min 0.2280
_exptl_absorpt_correction_type refdelf
_exptl_absorpt_process_details
; 
(See: Walker, N. & Stuart, D. (1983) Acta Cryst. A39, 158-166) 
;
_exptl_crystal_colour colourless
_exptl_crystal_density_diffrn 1.275
_exptl_crystal_density_method 'not measured'
_exptl_crystal_description prismatic
_exptl_crystal_F_000 2032
_exptl_crystal_size_max 0.15
_exptl_crystal_size_mid 0.12
_exptl_crystal_size_min 0.08
_refine_diff_density_max 0.195
_refine_diff_density_min -0.326
_refine_diff_density_rms 0.055
_refine_ls_extinction_coef 0.00020(9)
_refine_ls_extinction_expression Fc^*^=kFc[1+0.001xFc^2^\l^3^/sin(2\q)]^-1/4^
_refine_ls_extinction_method SHELXL
_refine_ls_goodness_of_fit_ref 0.812
_refine_ls_hydrogen_treatment mixed
_refine_ls_matrix_type full
_refine_ls_number_parameters 317
_refine_ls_number_reflns 4456
_refine_ls_number_restraints 0
_refine_ls_restrained_S_all 0.812
_refine_ls_R_factor_all 0.1877
_refine_ls_R_factor_gt 0.0567
_refine_ls_shift/su_max 0.000
_refine_ls_shift/su_mean 0.000
_refine_ls_structure_factor_coef Fsqd
_refine_ls_weighting_details 'calc w=1/[\s^2^(Fo^2^)+(0.0588P)^2^+0.0000P] where P=(Fo^2^+2Fc^2^)/3'
_refine_ls_weighting_scheme calc
_refine_ls_wR_factor_gt 0.1188
_refine_ls_wR_factor_ref 0.1823
_reflns_number_gt 1380
_reflns_number_total 4456
_reflns_threshold_expression >2sigma(I)
_cod_data_source_file ic0262841si20021219_041453_4.cif
_cod_data_source_block 3
_cod_depositor_comments
;
The following automatic conversions were performed:

'_symmetry_cell_setting' value 'Monoclinic' changed to 'monoclinic'
according to the built-in table from CIF Core dictionary named
'cif_core.dic' version 2.4.1 from 2010-06-29.

Automatic conversion script
Id: cif_fix_values 1646 2011-03-28 12:23:43Z adriana 
;
_cod_database_code 4313413

loop_
_symmetry_equiv_pos_as_xyz
'x, y, z'
'-x, y, -z+1/2'
'x+1/2, y+1/2, z'
'-x+1/2, y+1/2, -z+1/2'
'-x, -y, -z'
'x, -y, z-1/2'
'-x+1/2, -y+1/2, -z'
'x+1/2, -y+1/2, z-1/2'

loop_
_atom_site_label
_atom_site_type_symbol
_atom_site_fract_x
_atom_site_fract_y
_atom_site_fract_z
_atom_site_U_iso_or_equiv
_atom_site_adp_type
_atom_site_occupancy
_atom_site_symmetry_multiplicity
_atom_site_calc_flag
_atom_site_refinement_flags
_atom_site_disorder_assembly
_atom_site_disorder_group
P1 P 0.06594(8) 0.23237(13) 0.15432(7) 0.0602(5) Uani 1 1 d . . .
P2 P 0.13226(9) 0.20783(14) 0.08228(7) 0.0641(5) Uani 1 1 d . . .
N1 N 0.0108(2) 0.3371(4) 0.16103(19) 0.0614(14) Uani 1 1 d . . .
N2 N 0.0351(4) 0.6155(5) 0.1844(3) 0.115(2) Uani 1 1 d . . .
C1 C -0.0576(3) 0.3772(5) 0.1338(2) 0.0595(16) Uani 1 1 d . . .
C2 C -0.0733(3) 0.4914(5) 0.1371(2) 0.0626(16) Uani 1 1 d . . .
C3 C -0.1434(4) 0.5382(6) 0.1112(3) 0.083(2) Uani 1 1 d . . .
H3 H -0.1522 0.6135 0.1140 0.099 Uiso 1 1 calc R . .
C4 C -0.1979(4) 0.4784(7) 0.0827(3) 0.096(3) Uani 1 1 d . . .
H4 H -0.2446 0.5110 0.0663 0.115 Uiso 1 1 calc R . .
C5 C -0.1839(4) 0.3672(7) 0.0777(3) 0.091(2) Uani 1 1 d . . .
H5 H -0.2207 0.3254 0.0568 0.109 Uiso 1 1 calc R . .
C6 C -0.1151(3) 0.3154(5) 0.1036(3) 0.0722(18) Uani 1 1 d . . .
H6 H -0.1081 0.2398 0.1006 0.087 Uiso 1 1 calc R . .
C7 C -0.0126(4) 0.5605(6) 0.1650(3) 0.080(2) Uani 1 1 d . . .
C8 C 0.1508(3) 0.2426(5) 0.2021(2) 0.0615(16) Uani 1 1 d . . .
C9 C 0.2150(3) 0.1657(5) 0.2059(3) 0.0732(19) Uani 1 1 d . . .
H9 H 0.2137 0.1067 0.1830 0.088 Uiso 1 1 calc R . .
C10 C 0.2797(4) 0.1748(6) 0.2424(3) 0.084(2) Uani 1 1 d . . .
H10 H 0.3217 0.1222 0.2440 0.101 Uiso 1 1 calc R . .
C11 C 0.2834(4) 0.2604(7) 0.2766(3) 0.092(2) Uani 1 1 d . . .
H11 H 0.3269 0.2651 0.3018 0.110 Uiso 1 1 calc R . .
C12 C 0.2208(4) 0.3419(6) 0.2735(3) 0.081(2) Uani 1 1 d . . .
H12 H 0.2236 0.4021 0.2957 0.097 Uiso 1 1 calc R . .
C13 C 0.1534(3) 0.3298(6) 0.2356(3) 0.0711(18) Uani 1 1 d . . .
H13 H 0.1108 0.3815 0.2336 0.085 Uiso 1 1 calc R . .
C14 C 0.0158(3) 0.0999(5) 0.1642(2) 0.0584(15) Uani 1 1 d . . .
C15 C -0.0551(4) 0.1006(5) 0.1908(2) 0.0671(17) Uani 1 1 d . . .
H15 H -0.0779 0.1670 0.2008 0.080 Uiso 1 1 calc R . .
C16 C -0.0929(4) 0.0011(7) 0.2028(3) 0.083(2) Uani 1 1 d . . .
H16 H -0.1402 0.0010 0.2215 0.100 Uiso 1 1 calc R . .
C17 C -0.0596(4) -0.0970(6) 0.1868(3) 0.087(2) Uani 1 1 d . . .
H17 H -0.0850 -0.1633 0.1942 0.105 Uiso 1 1 calc R . .
C18 C 0.0107(4) -0.0961(6) 0.1602(3) 0.080(2) Uani 1 1 d . . .
H18 H 0.0331 -0.1623 0.1497 0.096 Uiso 1 1 calc R . .
C19 C 0.0491(3) 0.0020(5) 0.1487(3) 0.0689(17) Uani 1 1 d . . .
H19 H 0.0970 0.0017 0.1306 0.083 Uiso 1 1 calc R . .
C20 C 0.1952(3) 0.3315(5) 0.0820(2) 0.0599(16) Uani 1 1 d . . .
C21 C 0.2712(3) 0.3228(6) 0.0608(2) 0.0687(17) Uani 1 1 d . . .
H21 H 0.2873 0.2560 0.0471 0.082 Uiso 1 1 calc R . .
C22 C 0.3238(4) 0.4135(7) 0.0598(3) 0.087(2) Uani 1 1 d . . .
H22 H 0.3748 0.4059 0.0454 0.105 Uiso 1 1 calc R . .
C23 C 0.3025(4) 0.5133(7) 0.0794(3) 0.093(2) Uani 1 1 d . . .
H23 H 0.3377 0.5735 0.0776 0.112 Uiso 1 1 calc R . .
C24 C 0.2295(4) 0.5225(6) 0.1014(3) 0.088(2) Uani 1 1 d . . .
H24 H 0.2154 0.5892 0.1161 0.106 Uiso 1 1 calc R . .
C25 C 0.1743(4) 0.4337(6) 0.1027(3) 0.0768(19) Uani 1 1 d . . .
H25 H 0.1237 0.4425 0.1174 0.092 Uiso 1 1 calc R . .
C26 C 0.0468(3) 0.2334(5) 0.0336(2) 0.0633(16) Uani 1 1 d . . .
C27 C -0.0070(3) 0.1480(5) 0.0217(2) 0.0667(17) Uani 1 1 d . . .
H27 H 0.0002 0.0819 0.0396 0.080 Uiso 1 1 calc R . .
C28 C -0.0715(4) 0.1571(6) -0.0159(3) 0.0775(19) Uani 1 1 d . . .
H28 H -0.1078 0.0989 -0.0230 0.093 Uiso 1 1 calc R . .
C29 C -0.0802(4) 0.2552(8) -0.0426(3) 0.095(2) Uani 1 1 d . . .
H29 H -0.1231 0.2636 -0.0680 0.114 Uiso 1 1 calc R . .
C30 C -0.0265(4) 0.3395(6) -0.0321(3) 0.086(2) Uani 1 1 d . . .
H30 H -0.0328 0.4050 -0.0505 0.104 Uiso 1 1 calc R . .
C31 C 0.0367(4) 0.3288(6) 0.0053(3) 0.0762(19) Uani 1 1 d . . .
H31 H 0.0734 0.3869 0.0118 0.091 Uiso 1 1 calc R . .

loop_
_atom_site_aniso_label
_atom_site_aniso_U_11
_atom_site_aniso_U_22
_atom_site_aniso_U_33
_atom_site_aniso_U_23
_atom_site_aniso_U_13
_atom_site_aniso_U_12
P1 0.0595(8) 0.0627(10) 0.0584(11) 0.0013(9) 0.0024(7) 0.0033(8)
P2 0.0627(9) 0.0633(10) 0.0664(13) 0.0026(9) 0.0052(8) 0.0042(8)
N1 0.053(2) 0.066(3) 0.065(4) 0.003(3) 0.005(2) 0.014(2)
N2 0.123(5) 0.072(5) 0.146(7) -0.020(4) -0.021(5) -0.004(4)
C1 0.050(3) 0.069(4) 0.060(4) -0.003(3) 0.005(3) 0.000(3)
C2 0.064(3) 0.055(4) 0.070(5) 0.003(3) 0.006(3) 0.006(3)
C3 0.082(4) 0.068(4) 0.096(6) 0.009(4) -0.008(4) 0.017(4)
C4 0.074(4) 0.104(6) 0.106(7) -0.002(5) -0.018(4) 0.032(5)
C5 0.070(4) 0.112(7) 0.088(6) -0.014(5) -0.012(4) 0.013(4)
C6 0.069(3) 0.066(4) 0.082(5) -0.003(4) 0.006(3) 0.004(3)
C7 0.089(5) 0.064(5) 0.086(6) 0.003(4) 0.000(4) -0.002(4)
C8 0.070(3) 0.059(4) 0.055(4) -0.009(3) 0.002(3) -0.003(3)
C9 0.075(4) 0.076(5) 0.068(5) -0.004(4) -0.002(3) 0.021(3)
C10 0.077(4) 0.079(5) 0.094(6) 0.004(5) -0.014(4) 0.016(4)
C11 0.078(4) 0.105(6) 0.090(6) 0.018(5) -0.017(4) -0.011(4)
C12 0.089(5) 0.078(5) 0.075(5) -0.012(4) 0.001(4) -0.021(4)
C13 0.057(3) 0.088(5) 0.067(5) 0.007(4) -0.004(3) -0.002(3)
C14 0.066(3) 0.056(4) 0.052(4) 0.004(3) 0.000(3) -0.004(3)
C15 0.077(4) 0.075(5) 0.050(4) -0.001(3) 0.014(3) -0.009(3)
C16 0.084(4) 0.101(6) 0.067(5) -0.001(5) 0.023(4) -0.013(4)
C17 0.102(5) 0.084(6) 0.076(6) -0.002(4) 0.012(4) -0.016(4)
C18 0.099(5) 0.072(5) 0.071(5) 0.002(4) 0.009(4) 0.014(4)
C19 0.069(4) 0.066(4) 0.072(5) 0.010(4) 0.012(3) -0.005(3)
C20 0.056(3) 0.064(4) 0.060(4) 0.003(3) 0.002(3) -0.008(3)
C21 0.065(4) 0.079(5) 0.062(5) 0.001(4) 0.007(3) -0.004(3)
C22 0.068(4) 0.108(6) 0.088(6) -0.006(5) 0.021(4) -0.024(4)
C23 0.088(5) 0.090(6) 0.104(7) -0.015(5) 0.018(4) -0.032(4)
C24 0.099(5) 0.085(5) 0.082(6) -0.012(4) 0.011(4) -0.023(4)
C25 0.072(4) 0.085(5) 0.075(5) -0.003(4) 0.013(3) -0.010(4)
C26 0.065(3) 0.073(4) 0.053(4) 0.002(4) 0.014(3) -0.002(3)
C27 0.070(4) 0.062(4) 0.068(5) 0.003(3) 0.002(3) -0.006(3)
C28 0.071(4) 0.093(5) 0.068(5) -0.010(4) 0.002(3) -0.013(4)
C29 0.083(4) 0.129(7) 0.071(6) 0.010(5) -0.006(4) 0.004(5)
C30 0.094(5) 0.084(5) 0.080(6) 0.021(4) -0.010(4) -0.006(4)
C31 0.069(4) 0.085(5) 0.073(5) 0.013(4) 0.001(3) 0.003(3)

loop_
_atom_type_symbol
_atom_type_description
_atom_type_scat_dispersion_real
_atom_type_scat_dispersion_imag
_atom_type_scat_source
C C 0.0033 0.0016 'International Tables Vol C Tables 4.2.6.8 and 6.1.1.4'
H H 0.0000 0.0000 'International Tables Vol C Tables 4.2.6.8 and 6.1.1.4'
N N 0.0061 0.0033 'International Tables Vol C Tables 4.2.6.8 and 6.1.1.4'
P P 0.1023 0.0942 'International Tables Vol C Tables 4.2.6.8 and 6.1.1.4'

loop_
_geom_angle_atom_site_label_1
_geom_angle_atom_site_label_2
_geom_angle_atom_site_label_3
_geom_angle
_geom_angle_site_symmetry_1
_geom_angle_site_symmetry_3
_geom_angle_publ_flag
N1 P1 C8 106.3(3) . . ?
N1 P1 C14 116.1(3) . . ?
C8 P1 C14 106.9(3) . . ?
N1 P1 P2 120.5(2) . . ?
C8 P1 P2 101.5(2) . . ?
C14 P1 P2 103.9(2) . . ?
C20 P2 C26 104.7(3) . . ?
C20 P2 P1 101.1(2) . . ?
C26 P2 P1 99.84(19) . . ?
C1 N1 P1 132.9(4) . . ?
N1 C1 C6 125.8(6) . . ?
N1 C1 C2 117.7(5) . . ?
C6 C1 C2 116.5(5) . . ?
C3 C2 C1 120.9(6) . . ?
C3 C2 C7 120.3(6) . . ?
C1 C2 C7 118.7(5) . . ?
C4 C3 C2 122.0(7) . . ?
C4 C3 H3 119.0 . . ?
C2 C3 H3 119.0 . . ?
C3 C4 C5 118.9(6) . . ?
C3 C4 H4 120.6 . . ?
C5 C4 H4 120.6 . . ?
C4 C5 C6 121.5(7) . . ?
C4 C5 H5 119.2 . . ?
C6 C5 H5 119.2 . . ?
C1 C6 C5 120.1(6) . . ?
C1 C6 H6 119.9 . . ?
C5 C6 H6 119.9 . . ?
N2 C7 C2 176.9(9) . . ?
C13 C8 C9 118.9(6) . . ?
C13 C8 P1 118.8(4) . . ?
C9 C8 P1 122.3(5) . . ?
C10 C9 C8 121.7(6) . . ?
C10 C9 H9 119.2 . . ?
C8 C9 H9 119.2 . . ?
C11 C10 C9 120.6(6) . . ?
C11 C10 H10 119.7 . . ?
C9 C10 H10 119.7 . . ?
C10 C11 C12 119.9(6) . . ?
C10 C11 H11 120.0 . . ?
C12 C11 H11 120.0 . . ?
C11 C12 C13 118.5(6) . . ?
C11 C12 H12 120.8 . . ?
C13 C12 H12 120.8 . . ?
C8 C13 C12 120.4(6) . . ?
C8 C13 H13 119.8 . . ?
C12 C13 H13 119.8 . . ?
C15 C14 C19 120.4(6) . . ?
C15 C14 P1 117.2(5) . . ?
C19 C14 P1 122.4(4) . . ?
C14 C15 C16 119.7(6) . . ?
C14 C15 H15 120.1 . . ?
C16 C15 H15 120.1 . . ?
C17 C16 C15 119.7(6) . . ?
C17 C16 H16 120.1 . . ?
C15 C16 H16 120.1 . . ?
C18 C17 C16 119.7(7) . . ?
C18 C17 H17 120.1 . . ?
C16 C17 H17 120.1 . . ?
C17 C18 C19 120.9(7) . . ?
C17 C18 H18 119.5 . . ?
C19 C18 H18 119.5 . . ?
C14 C19 C18 119.5(6) . . ?
C14 C19 H19 120.2 . . ?
C18 C19 H19 120.2 . . ?
C21 C20 C25 117.5(5) . . ?
C21 C20 P2 116.8(5) . . ?
C25 C20 P2 125.7(4) . . ?
C20 C21 C22 120.4(6) . . ?
C20 C21 H21 119.8 . . ?
C22 C21 H21 119.8 . . ?
C23 C22 C21 121.8(6) . . ?
C23 C22 H22 119.1 . . ?
C21 C22 H22 119.1 . . ?
C24 C23 C22 118.6(7) . . ?
C24 C23 H23 120.7 . . ?
C22 C23 H23 120.7 . . ?
C23 C24 C25 121.4(7) . . ?
C23 C24 H24 119.3 . . ?
C25 C24 H24 119.3 . . ?
C24 C25 C20 120.3(6) . . ?
C24 C25 H25 119.9 . . ?
C20 C25 H25 119.9 . . ?
C31 C26 C27 117.7(6) . . ?
C31 C26 P2 124.6(5) . . ?
C27 C26 P2 117.5(5) . . ?
C26 C27 C28 122.2(6) . . ?
C26 C27 H27 118.9 . . ?
C28 C27 H27 118.9 . . ?
C29 C28 C27 118.0(6) . . ?
C29 C28 H28 121.0 . . ?
C27 C28 H28 121.0 . . ?
C30 C29 C28 120.6(7) . . ?
C30 C29 H29 119.7 . . ?
C28 C29 H29 119.7 . . ?
C29 C30 C31 120.5(7) . . ?
C29 C30 H30 119.8 . . ?
C31 C30 H30 119.8 . . ?
C30 C31 C26 121.0(6) . . ?
C30 C31 H31 119.5 . . ?
C26 C31 H31 119.5 . . ?

loop_
_geom_bond_atom_site_label_1
_geom_bond_atom_site_label_2
_geom_bond_distance
_geom_bond_site_symmetry_2
_geom_bond_publ_flag
P1 N1 1.569(4) . ?
P1 C8 1.790(6) . ?
P1 C14 1.828(6) . ?
P1 P2 2.230(3) . ?
P2 C20 1.815(6) . ?
P2 C26 1.834(6) . ?
N1 C1 1.361(6) . ?
N2 C7 1.114(8) . ?
C1 C6 1.394(8) . ?
C1 C2 1.415(8) . ?
C2 C3 1.398(8) . ?
C2 C7 1.449(9) . ?
C3 C4 1.327(9) . ?
C3 H3 0.9300 . ?
C4 C5 1.378(9) . ?
C4 H4 0.9300 . ?
C5 C6 1.407(8) . ?
C5 H5 0.9300 . ?
C6 H6 0.9300 . ?
C8 C13 1.369(8) . ?
C8 C9 1.394(7) . ?
C9 C10 1.368(8) . ?
C9 H9 0.9300 . ?
C10 C11 1.364(9) . ?
C10 H10 0.9300 . ?
C11 C12 1.413(8) . ?
C11 H11 0.9300 . ?
C12 C13 1.426(8) . ?
C12 H12 0.9300 . ?
C13 H13 0.9300 . ?
C14 C15 1.373(7) . ?
C14 C19 1.378(7) . ?
C15 C16 1.399(8) . ?
C15 H15 0.9300 . ?
C16 C17 1.383(9) . ?
C16 H16 0.9300 . ?
C17 C18 1.365(8) . ?
C17 H17 0.9300 . ?
C18 C19 1.385(8) . ?
C18 H18 0.9300 . ?
C19 H19 0.9300 . ?
C20 C21 1.379(7) . ?
C20 C25 1.403(8) . ?
C21 C22 1.393(8) . ?
C21 H21 0.9300 . ?
C22 C23 1.368(9) . ?
C22 H22 0.9300 . ?
C23 C24 1.346(8) . ?
C23 H23 0.9300 . ?
C24 C25 1.402(8) . ?
C24 H24 0.9300 . ?
C25 H25 0.9300 . ?
C26 C31 1.375(8) . ?
C26 C27 1.376(7) . ?
C27 C28 1.383(8) . ?
C27 H27 0.9300 . ?
C28 C29 1.382(9) . ?
C28 H28 0.9300 . ?
C29 C30 1.358(9) . ?
C29 H29 0.9300 . ?
C30 C31 1.367(8) . ?
C30 H30 0.9300 . ?
C31 H31 0.9300 . ?

loop_
_geom_torsion_atom_site_label_1
_geom_torsion_atom_site_label_2
_geom_torsion_atom_site_label_3
_geom_torsion_atom_site_label_4
_geom_torsion
_geom_torsion_site_symmetry_1
_geom_torsion_site_symmetry_2
_geom_torsion_site_symmetry_3
_geom_torsion_site_symmetry_4
_geom_torsion_publ_flag
N1 P1 P2 C20 58.1(3) . . . . ?
C8 P1 P2 C20 -58.9(3) . . . . ?
C14 P1 P2 C20 -169.7(3) . . . . ?
N1 P1 P2 C26 -49.1(3) . . . . ?
C8 P1 P2 C26 -166.1(3) . . . . ?
C14 P1 P2 C26 83.1(3) . . . . ?
C8 P1 N1 C1 174.8(5) . . . . ?
C14 P1 N1 C1 -66.5(6) . . . . ?
P2 P1 N1 C1 60.3(6) . . . . ?
P1 N1 C1 C6 25.7(9) . . . . ?
P1 N1 C1 C2 -155.9(5) . . . . ?
N1 C1 C2 C3 -178.4(6) . . . . ?
C6 C1 C2 C3 0.1(9) . . . . ?
N1 C1 C2 C7 5.6(9) . . . . ?
C6 C1 C2 C7 -175.9(6) . . . . ?
C1 C2 C3 C4 0.0(11) . . . . ?
C7 C2 C3 C4 175.9(7) . . . . ?
C2 C3 C4 C5 -1.2(12) . . . . ?
C3 C4 C5 C6 2.4(12) . . . . ?
N1 C1 C6 C5 179.4(6) . . . . ?
C2 C1 C6 C5 1.0(9) . . . . ?
C4 C5 C6 C1 -2.3(11) . . . . ?
C3 C2 C7 N2 -69(16) . . . . ?
C1 C2 C7 N2 107(16) . . . . ?
N1 P1 C8 C13 2.2(6) . . . . ?
C14 P1 C8 C13 -122.3(5) . . . . ?
P2 P1 C8 C13 129.1(5) . . . . ?
N1 P1 C8 C9 -176.8(5) . . . . ?
C14 P1 C8 C9 58.6(6) . . . . ?
P2 P1 C8 C9 -50.0(5) . . . . ?
C13 C8 C9 C10 0.5(10) . . . . ?
P1 C8 C9 C10 179.6(5) . . . . ?
C8 C9 C10 C11 0.0(11) . . . . ?
C9 C10 C11 C12 -1.5(12) . . . . ?
C10 C11 C12 C13 2.4(10) . . . . ?
C9 C8 C13 C12 0.4(9) . . . . ?
P1 C8 C13 C12 -178.7(5) . . . . ?
C11 C12 C13 C8 -1.8(10) . . . . ?
N1 P1 C14 C15 -18.5(6) . . . . ?
C8 P1 C14 C15 99.9(5) . . . . ?
P2 P1 C14 C15 -153.2(4) . . . . ?
N1 P1 C14 C19 165.2(5) . . . . ?
C8 P1 C14 C19 -76.4(6) . . . . ?
P2 P1 C14 C19 30.4(5) . . . . ?
C19 C14 C15 C16 0.9(9) . . . . ?
P1 C14 C15 C16 -175.5(5) . . . . ?
C14 C15 C16 C17 -1.4(10) . . . . ?
C15 C16 C17 C18 1.1(11) . . . . ?
C16 C17 C18 C19 -0.4(11) . . . . ?
C15 C14 C19 C18 -0.2(9) . . . . ?
P1 C14 C19 C18 176.0(5) . . . . ?
C17 C18 C19 C14 -0.1(10) . . . . ?
C26 P2 C20 C21 -108.5(5) . . . . ?
P1 P2 C20 C21 148.1(4) . . . . ?
C26 P2 C20 C25 73.4(6) . . . . ?
P1 P2 C20 C25 -30.0(6) . . . . ?
C25 C20 C21 C22 -0.8(9) . . . . ?
P2 C20 C21 C22 -179.0(5) . . . . ?
C20 C21 C22 C23 -0.1(11) . . . . ?
C21 C22 C23 C24 1.7(12) . . . . ?
C22 C23 C24 C25 -2.4(12) . . . . ?
C23 C24 C25 C20 1.6(11) . . . . ?
C21 C20 C25 C24 0.1(9) . . . . ?
P2 C20 C25 C24 178.2(5) . . . . ?
C20 P2 C26 C31 -0.8(6) . . . . ?
P1 P2 C26 C31 103.4(5) . . . . ?
C20 P2 C26 C27 173.7(5) . . . . ?
P1 P2 C26 C27 -82.0(5) . . . . ?
C31 C26 C27 C28 -2.4(9) . . . . ?
P2 C26 C27 C28 -177.2(5) . . . . ?
C26 C27 C28 C29 1.1(10) . . . . ?
C27 C28 C29 C30 0.3(11) . . . . ?
C28 C29 C30 C31 -0.4(12) . . . . ?
C29 C30 C31 C26 -0.9(11) . . . . ?
C27 C26 C31 C30 2.2(10) . . . . ?
P2 C26 C31 C30 176.7(5) . . . . ?

loop_
_cod_related_entry_id
_cod_related_entry_database
_cod_related_entry_code
1 ChemSpider 30660923
